data_7708759
loop_
_publ_author_name
'Prakasham, A. P.'
'Ta, Sabyasachi'
'Dey, Shreyata'
'Ghosh, Prasenjit'

_publ_section_title
;
 One pot tandem dual C&#xE001;C and C&#xE001;O bond reductions in the
 \b-alkylation of secondary alcohols with primary alcohols by ruthenium
 complexes of amido and picolyl functionalized N-heterocyclic carbenes.
;
_journal_issue 43
_journal_name_full 'Dalton transactions (Cambridge, England : 2003)'
_journal_page_first 15640
_journal_page_last 15654
_journal_paper_doi 10.1039/d1dt02849a
_journal_volume 50
_journal_year 2021
_chemical_formula_moiety 'C27 H31 Cl N3 Ru, Cl, 2(H2 O)'
_chemical_formula_sum 'C27 H35 Cl2 N3 O2 Ru'
_chemical_formula_weight 605.55
_space_group_crystal_system triclinic
_space_group_IT_number 2
_space_group_name_Hall '-P 1'
_space_group_name_H-M_alt 'P -1'
_atom_sites_solution_hydrogens mixed
_atom_sites_solution_primary dual
_audit_creation_date 2018-02-07
_audit_creation_method
;
Olex2 1.2-ac3
(compiled 2017.02.24 svn.r3390 for Rigaku Oxford Diffraction, GUI svn.r5318)
;
_audit_update_record
;
2018-12-25 deposited with the CCDC.	2021-09-28 downloaded from the CCDC.
;
_cell_angle_alpha 93.836(2)
_cell_angle_beta 93.825(2)
_cell_angle_gamma 97.623(3)
_cell_formula_units_Z 2
_cell_length_a 8.2367(3)
_cell_length_b 9.1208(3)
_cell_length_c 17.8719(5)
_cell_measurement_reflns_used 7464
_cell_measurement_temperature 150(2)
_cell_measurement_theta_max 30.9600
_cell_measurement_theta_min 2.2430
_cell_volume 1323.90(8)
_computing_cell_refinement
;
CrystalClear-SM Expert 2.0 r7 (Rigaku, 2011)
;
_computing_data_collection
;
CrystalClear-SM Expert 2.0 r7 (Rigaku, 2011)
;
_computing_data_reduction
;
CrystalClear-SM Expert 2.0 r7 (Rigaku, 2011)
;
_computing_molecular_graphics 'Olex2 (Dolomanov et al., 2009)'
_computing_publication_material 'Olex2 (Dolomanov et al., 2009)'
_computing_structure_refinement 'ShelXL (Sheldrick, 2015)'
_computing_structure_solution 'SHELXT 2014/4 (Sheldrick, 2014)'
_diffrn_ambient_temperature 150(2)
_diffrn_detector_area_resol_mean 28.5714
_diffrn_measured_fraction_theta_full 0.997
_diffrn_measured_fraction_theta_max 0.997
_diffrn_measurement_device_type 'Rigaku Saturn724+'
_diffrn_measurement_method 'profile data from \w-scans'
_diffrn_radiation_type MoK\a
_diffrn_radiation_wavelength 0.71073
_diffrn_reflns_av_R_equivalents 0.0671
_diffrn_reflns_av_unetI/netI 0.0781
_diffrn_reflns_Laue_measured_fraction_full 0.997
_diffrn_reflns_Laue_measured_fraction_max 0.997
_diffrn_reflns_limit_h_max 9
_diffrn_reflns_limit_h_min -9
_diffrn_reflns_limit_k_max 10
_diffrn_reflns_limit_k_min -10
_diffrn_reflns_limit_l_max 21
_diffrn_reflns_limit_l_min -21
_diffrn_reflns_number 11503
_diffrn_reflns_point_group_measured_fraction_full 0.997
_diffrn_reflns_point_group_measured_fraction_max 0.997
_diffrn_reflns_theta_full 24.999
_diffrn_reflns_theta_max 24.999
_diffrn_reflns_theta_min 2.259
_exptl_absorpt_coefficient_mu 0.824
_exptl_absorpt_correction_T_max 1.00000
_exptl_absorpt_correction_T_min 0.81035
_exptl_absorpt_correction_type multi-scan
_exptl_absorpt_process_details
;
CrysAlisPro 1.171.38.43 (Rigaku Oxford Diffraction, 2015)
Empirical absorption correction using spherical harmonics,
 implemented in SCALE3 ABSPACK scaling algorithm.
;
_exptl_crystal_colour Yellow
_exptl_crystal_density_diffrn 1.519
_exptl_crystal_description Block
_exptl_crystal_F_000 624
_exptl_crystal_size_max 0.172
_exptl_crystal_size_mid 0.064
_exptl_crystal_size_min 0.061
_refine_diff_density_max 1.257
_refine_diff_density_min -1.133
_refine_diff_density_rms 0.137
_refine_ls_extinction_method none
_refine_ls_goodness_of_fit_ref 1.054
_refine_ls_hydrogen_treatment constr
_refine_ls_matrix_type full
_refine_ls_number_parameters 327
_refine_ls_number_reflns 4654
_refine_ls_number_restraints 0
_refine_ls_restrained_S_all 1.054
_refine_ls_R_factor_all 0.0576
_refine_ls_R_factor_gt 0.0450
_refine_ls_shift/su_max 0.004
_refine_ls_shift/su_mean 0.000
_refine_ls_structure_factor_coef Fsqd
_refine_ls_weighting_details 'w=1/[\s^2^(Fo^2^)+(0.0522P)^2^+0.1674P] where P=(Fo^2^+2Fc^2^)/3'
_refine_ls_weighting_scheme calc
_refine_ls_wR_factor_gt 0.1013
_refine_ls_wR_factor_ref 0.1094
_reflns_Friedel_coverage 0.000
_reflns_number_gt 3922
_reflns_number_total 4654
_reflns_threshold_expression 'I > 2\s(I)'
_cod_data_source_file d1dt02849a2.cif
_cod_data_source_block pg-app-10-16-1_mo
_cod_database_code 7708759
_shelx_shelxl_version_number 2018/1
_shelx_space_group_comment
;
The symmetry employed for this shelxl refinement is uniquely defined
by the following loop, which should always be used as a source of
symmetry information in preference to the above space-group names.
They are only intended as comments.
;
_olex2_refinement_description
;
1. Fixed Uiso
 At 1.2 times of:
  All C(H) groups, All C(H,H) groups
 At 1.5 times of:
  All C(H,H,H) groups, All O(H,H) groups
2.a Free rotating group:
 O1(H1A,H1B), O2(H2A,H2B)
2.b Ternary CH refined with riding coordinates:
 C25(H25)
2.c Secondary CH2 refined with riding coordinates:
 C12(H12A,H12B)
2.d Aromatic/amide H refined with riding coordinates:
 C17(H17), C16(H16), C15(H15), C14(H14), C2(H2), C24(H24), C7(H7), C21(H21),
 C8(H8), C23(H23), C6(H6), C20(H20), C3(H3)
2.e Idealised Me refined as rotating group:
 C11(H11A,H11B,H11C), C10(H10A,H10B,H10C), C18(H18A,H18B,H18C), C27(H27A,H27B,
 H27C), C26(H26A,H26B,H26C)
;
_olex2_submission_special_instructions 'No special instructions were received'

loop_
_space_group_symop_operation_xyz
'x, y, z'
'-x, -y, -z'

loop_
_atom_site_label
_atom_site_type_symbol
_atom_site_fract_x
_atom_site_fract_y
_atom_site_fract_z
_atom_site_U_iso_or_equiv
_atom_site_adp_type
_atom_site_occupancy
_atom_site_site_symmetry_order
_atom_site_calc_flag
_atom_site_refinement_flags_posn
_atom_site_refinement_flags_adp
_atom_site_refinement_flags_occupancy
_atom_site_disorder_assembly
_atom_site_disorder_group
Ru1 Ru 0.53152(3) 0.38596(3) 0.73090(2) 0.01703(13) Uani 1 1 d . . . . .
Cl1 Cl 0.47074(12) 0.52652(11) 0.84099(5) 0.0255(2) Uani 1 1 d . . . . .
Cl2 Cl 0.83700(13) -0.12540(11) 0.60022(6) 0.0323(3) Uani 1 1 d . . . . .
O1 O 0.8319(4) 0.1228(3) 0.48878(17) 0.0320(7) Uani 1 1 d . . . . .
H1A H 0.823715 0.048305 0.515126 0.048 Uiso 1 1 d G . . . .
H1B H 0.918847 0.125681 0.465558 0.048 Uiso 1 1 d G . . . .
N3 N 0.3124(4) 0.4470(3) 0.68207(17) 0.0194(7) Uani 1 1 d . . . . .
N1 N 0.2439(4) 0.1463(3) 0.72038(17) 0.0175(7) Uani 1 1 d . . . . .
O2 O 0.4540(4) -0.0666(4) 0.61280(18) 0.0441(9) Uani 1 1 d . . . . .
H2A H 0.384312 -0.085241 0.574941 0.066 Uiso 1 1 d G . . . .
H2B H 0.538891 -0.106938 0.604343 0.066 Uiso 1 1 d G . . . .
N2 N 0.3866(4) 0.1206(3) 0.82226(17) 0.0215(7) Uani 1 1 d . . . . .
C17 C 0.3018(5) 0.5938(4) 0.6817(2) 0.0250(9) Uani 1 1 d . . . . .
H17 H 0.383136 0.660248 0.709125 0.030 Uiso 1 1 calc R . . . .
C1 C 0.3834(4) 0.2053(4) 0.7627(2) 0.0186(8) Uani 1 1 d . . . . .
C12 C 0.2005(5) 0.1890(4) 0.6454(2) 0.0227(9) Uani 1 1 d . . . . .
H12A H 0.095429 0.133318 0.626647 0.027 Uiso 1 1 calc R . . . .
H12B H 0.282062 0.162729 0.612051 0.027 Uiso 1 1 calc R . . . .
C16 C 0.1778(5) 0.6490(4) 0.6433(2) 0.0257(9) Uani 1 1 d . . . . .
H16 H 0.174472 0.750637 0.644645 0.031 Uiso 1 1 calc R . . . .
C13 C 0.1898(4) 0.3517(4) 0.6436(2) 0.0166(8) Uani 1 1 d . . . . .
C4 C 0.5192(5) 0.1238(4) 0.8792(2) 0.0222(9) Uani 1 1 d . . . . .
C15 C 0.0568(5) 0.5505(5) 0.6020(2) 0.0265(9) Uani 1 1 d . . . . .
H15 H -0.027492 0.585142 0.574094 0.032 Uiso 1 1 calc R . . . .
C14 C 0.0631(5) 0.4012(4) 0.6030(2) 0.0230(9) Uani 1 1 d . . . . .
H14 H -0.018120 0.333614 0.576235 0.028 Uiso 1 1 calc R . . . .
C2 C 0.1637(5) 0.0264(4) 0.7520(2) 0.0260(9) Uani 1 1 d . . . . .
H2 H 0.066994 -0.032195 0.732744 0.031 Uiso 1 1 calc R . . . .
C24 C 0.6750(5) 0.5101(4) 0.6480(2) 0.0262(9) Uani 1 1 d . . . . .
H24 H 0.649324 0.584564 0.617971 0.031 Uiso 1 1 calc R . . . .
C7 C 0.7793(6) 0.1306(5) 0.9844(2) 0.0385(12) Uani 1 1 d . . . . .
H7 H 0.869745 0.136657 1.019087 0.046 Uiso 1 1 calc R . . . .
C21 C 0.7619(5) 0.2896(5) 0.7376(2) 0.0260(9) Uani 1 1 d . . . . .
H21 H 0.793146 0.215051 0.766200 0.031 Uiso 1 1 calc R . . . .
C8 C 0.7753(5) 0.0474(5) 0.9177(2) 0.0318(10) Uani 1 1 d . . . . .
H8 H 0.861881 -0.005435 0.908288 0.038 Uiso 1 1 calc R . . . .
C23 C 0.7546(5) 0.5478(4) 0.7189(2) 0.0277(10) Uani 1 1 d . . . . .
H23 H 0.780641 0.647404 0.735777 0.033 Uiso 1 1 calc R . . . .
C5 C 0.5148(5) 0.2027(4) 0.9488(2) 0.0275(10) Uani 1 1 d . . . . .
C6 C 0.6499(6) 0.2056(5) 1.0005(2) 0.0388(12) Uani 1 1 d . . . . .
H6 H 0.652668 0.259307 1.046729 0.047 Uiso 1 1 calc R . . . .
C22 C 0.7974(5) 0.4371(5) 0.7667(2) 0.0276(10) Uani 1 1 d . . . . .
C11 C 0.3688(6) 0.2760(5) 0.9683(2) 0.0347(11) Uani 1 1 d . . . . .
H11A H 0.333660 0.328391 0.926627 0.052 Uiso 1 1 calc GR . . . .
H11B H 0.398462 0.344481 1.011670 0.052 Uiso 1 1 calc GR . . . .
H11C H 0.281036 0.201925 0.978924 0.052 Uiso 1 1 calc GR . . . .
C10 C 0.6366(6) -0.0621(5) 0.7931(2) 0.0309(10) Uani 1 1 d . . . . .
H10A H 0.590841 -0.160489 0.803183 0.046 Uiso 1 1 calc GR . . . .
H10B H 0.745161 -0.063538 0.776795 0.046 Uiso 1 1 calc GR . . . .
H10C H 0.568502 -0.027076 0.754311 0.046 Uiso 1 1 calc GR . . . .
C19 C 0.6322(5) 0.3587(4) 0.6207(2) 0.0216(9) Uani 1 1 d . . . . .
C20 C 0.6799(5) 0.2509(4) 0.6658(2) 0.0234(9) Uani 1 1 d . . . . .
H20 H 0.657266 0.151460 0.648302 0.028 Uiso 1 1 calc R . . . .
C9 C 0.6450(5) 0.0398(4) 0.8636(2) 0.0242(9) Uani 1 1 d . . . . .
C3 C 0.2522(5) 0.0104(4) 0.8161(2) 0.0275(10) Uani 1 1 d . . . . .
H3 H 0.227887 -0.061043 0.849939 0.033 Uiso 1 1 calc R . . . .
C18 C 0.5460(5) 0.3195(5) 0.5439(2) 0.0336(11) Uani 1 1 d . . . . .
H18A H 0.506678 0.215225 0.538217 0.050 Uiso 1 1 calc GR . . . .
H18B H 0.621355 0.343795 0.506403 0.050 Uiso 1 1 calc GR . . . .
H18C H 0.455008 0.374550 0.537943 0.050 Uiso 1 1 calc GR . . . .
C25 C 0.8769(6) 0.4699(6) 0.8474(3) 0.0488(14) Uani 1 1 d . . . . .
H25 H 0.800785 0.422469 0.881233 0.059 Uiso 1 1 calc R . . . .
C27 C 0.9096(8) 0.6288(6) 0.8715(3) 0.0695(18) Uani 1 1 d . . . . .
H27A H 0.993856 0.676015 0.843111 0.104 Uiso 1 1 calc GR . . . .
H27B H 0.945298 0.641299 0.924050 0.104 Uiso 1 1 calc GR . . . .
H27C H 0.811041 0.672845 0.863107 0.104 Uiso 1 1 calc GR . . . .
C26 C 1.0362(7) 0.3995(7) 0.8549(3) 0.0716(19) Uani 1 1 d . . . . .
H26A H 1.012472 0.295045 0.840777 0.107 Uiso 1 1 calc GR . . . .
H26B H 1.082172 0.414843 0.906040 0.107 Uiso 1 1 calc GR . . . .
H26C H 1.113528 0.444712 0.822493 0.107 Uiso 1 1 calc GR . . . .

loop_
_atom_site_aniso_label
_atom_site_aniso_U_11
_atom_site_aniso_U_22
_atom_site_aniso_U_33
_atom_site_aniso_U_23
_atom_site_aniso_U_13
_atom_site_aniso_U_12
Ru1 0.01721(18) 0.0165(2) 0.01646(19) -0.00188(14) 0.00014(13) 0.00114(12)
Cl1 0.0281(5) 0.0261(5) 0.0205(5) -0.0070(4) 0.0031(4) 0.0011(4)
Cl2 0.0287(6) 0.0276(6) 0.0416(6) 0.0083(5) 0.0033(5) 0.0044(4)
O1 0.0340(18) 0.0291(17) 0.0335(18) 0.0032(14) -0.0015(14) 0.0079(13)
N3 0.0207(17) 0.0210(18) 0.0168(16) -0.0012(14) 0.0030(14) 0.0051(13)
N1 0.0191(16) 0.0149(16) 0.0179(16) -0.0015(14) 0.0024(14) 0.0010(12)
O2 0.0348(19) 0.049(2) 0.044(2) -0.0207(17) -0.0053(16) 0.0051(16)
N2 0.0265(18) 0.0176(17) 0.0195(17) 0.0026(15) 0.0004(15) 0.0001(13)
C17 0.029(2) 0.017(2) 0.028(2) -0.0020(18) 0.0028(19) 0.0023(17)
C1 0.020(2) 0.018(2) 0.0183(19) -0.0025(17) 0.0074(17) 0.0047(15)
C12 0.023(2) 0.021(2) 0.024(2) -0.0042(18) -0.0018(17) 0.0037(16)
C16 0.033(2) 0.021(2) 0.025(2) 0.0038(18) 0.0032(19) 0.0090(18)
C13 0.0148(19) 0.019(2) 0.0151(18) -0.0014(16) 0.0018(16) 0.0011(15)
C4 0.030(2) 0.017(2) 0.018(2) 0.0046(17) -0.0011(18) -0.0022(16)
C15 0.020(2) 0.037(3) 0.024(2) 0.0051(19) 0.0020(18) 0.0092(17)
C14 0.022(2) 0.028(2) 0.018(2) -0.0022(18) 0.0005(17) 0.0026(16)
C2 0.026(2) 0.021(2) 0.029(2) -0.0006(18) 0.0040(19) -0.0001(17)
C24 0.029(2) 0.024(2) 0.028(2) 0.0083(19) 0.0113(19) 0.0051(17)
C7 0.042(3) 0.040(3) 0.030(2) 0.005(2) -0.019(2) 0.002(2)
C21 0.023(2) 0.028(2) 0.031(2) 0.011(2) 0.0066(19) 0.0101(17)
C8 0.036(3) 0.029(2) 0.031(2) 0.005(2) -0.003(2) 0.0062(19)
C23 0.022(2) 0.021(2) 0.037(2) -0.007(2) 0.0110(19) -0.0054(17)
C5 0.039(3) 0.025(2) 0.018(2) -0.0004(18) 0.0016(19) 0.0016(18)
C6 0.056(3) 0.039(3) 0.019(2) -0.002(2) -0.006(2) 0.003(2)
C22 0.017(2) 0.041(3) 0.023(2) 0.000(2) 0.0030(18) -0.0017(18)
C11 0.050(3) 0.032(3) 0.024(2) 0.003(2) 0.011(2) 0.007(2)
C10 0.040(3) 0.026(2) 0.027(2) -0.0051(19) -0.004(2) 0.0111(19)
C19 0.018(2) 0.028(2) 0.019(2) 0.0035(18) 0.0055(17) 0.0021(16)
C20 0.024(2) 0.018(2) 0.030(2) -0.0014(18) 0.0102(18) 0.0046(16)
C9 0.030(2) 0.019(2) 0.023(2) 0.0057(18) -0.0031(19) 0.0006(17)
C3 0.033(2) 0.023(2) 0.026(2) 0.0047(19) 0.003(2) -0.0032(17)
C18 0.035(3) 0.048(3) 0.018(2) -0.002(2) 0.0034(19) 0.007(2)
C25 0.021(2) 0.077(4) 0.041(3) -0.023(3) -0.005(2) -0.002(2)
C27 0.065(4) 0.069(4) 0.068(4) -0.011(3) -0.018(3) 0.007(3)
C26 0.045(4) 0.097(5) 0.069(4) -0.014(4) -0.018(3) 0.016(3)

loop_
_atom_type_symbol
_atom_type_description
_atom_type_scat_dispersion_real
_atom_type_scat_dispersion_imag
_atom_type_scat_source
C C 0.0033 0.0016 'International Tables Vol C Tables 4.2.6.8 and 6.1.1.4'
H H 0.0000 0.0000 'International Tables Vol C Tables 4.2.6.8 and 6.1.1.4'
Cl Cl 0.1484 0.1585 'International Tables Vol C Tables 4.2.6.8 and 6.1.1.4'
N N 0.0061 0.0033 'International Tables Vol C Tables 4.2.6.8 and 6.1.1.4'
O O 0.0106 0.0060 'International Tables Vol C Tables 4.2.6.8 and 6.1.1.4'
Ru Ru -1.2594 0.8363 'International Tables Vol C Tables 4.2.6.8 and 6.1.1.4'

loop_
_geom_angle_atom_site_label_1
_geom_angle_atom_site_label_2
_geom_angle_atom_site_label_3
_geom_angle
_geom_angle_site_symmetry_1
_geom_angle_site_symmetry_3
_geom_angle_publ_flag
N3 Ru1 Cl1 84.85(8) . . ?
N3 Ru1 C24 90.16(14) . . ?
N3 Ru1 C21 158.27(14) . . ?
N3 Ru1 C23 114.00(14) . . ?
N3 Ru1 C22 150.97(15) . . ?
N3 Ru1 C19 92.06(13) . . ?
N3 Ru1 C20 120.84(13) . . ?
C1 Ru1 Cl1 89.28(10) . . ?
C1 Ru1 N3 85.17(13) . . ?
C1 Ru1 C24 153.03(15) . . ?
C1 Ru1 C21 96.92(15) . . ?
C1 Ru1 C23 160.77(16) . . ?
C1 Ru1 C22 123.30(16) . . ?
C1 Ru1 C19 116.03(14) . . ?
C1 Ru1 C20 93.55(14) . . ?
C24 Ru1 Cl1 116.79(10) . . ?
C21 Ru1 Cl1 116.74(11) . . ?
C21 Ru1 C24 78.16(15) . . ?
C21 Ru1 C23 65.96(15) . . ?
C21 Ru1 C22 36.86(15) . . ?
C21 Ru1 C19 67.52(15) . . ?
C23 Ru1 Cl1 90.93(10) . . ?
C23 Ru1 C24 36.25(14) . . ?
C22 Ru1 Cl1 89.61(11) . . ?
C22 Ru1 C24 67.07(15) . . ?
C22 Ru1 C23 37.48(15) . . ?
C19 Ru1 Cl1 154.20(11) . . ?
C19 Ru1 C24 37.48(14) . . ?
C19 Ru1 C23 66.95(14) . . ?
C19 Ru1 C22 80.74(14) . . ?
C20 Ru1 Cl1 154.29(11) . . ?
C20 Ru1 C24 66.26(15) . . ?
C20 Ru1 C21 37.56(14) . . ?
C20 Ru1 C23 78.21(15) . . ?
C20 Ru1 C22 67.57(15) . . ?
C20 Ru1 C19 37.07(14) . . ?
H1A O1 H1B 109.5 . . ?
C17 N3 Ru1 117.3(2) . . ?
C17 N3 C13 117.4(3) . . ?
C13 N3 Ru1 124.9(2) . . ?
C1 N1 C12 123.8(3) . . ?
C1 N1 C2 111.4(3) . . ?
C2 N1 C12 124.1(3) . . ?
H2A O2 H2B 109.5 . . ?
C1 N2 C4 126.9(3) . . ?
C1 N2 C3 110.7(3) . . ?
C3 N2 C4 121.7(3) . . ?
N3 C17 H17 118.4 . . ?
N3 C17 C16 123.3(4) . . ?
C16 C17 H17 118.4 . . ?
N1 C1 Ru1 121.1(3) . . ?
N2 C1 Ru1 134.7(3) . . ?
N2 C1 N1 104.2(3) . . ?
N1 C12 H12A 109.0 . . ?
N1 C12 H12B 109.0 . . ?
N1 C12 C13 112.9(3) . . ?
H12A C12 H12B 107.8 . . ?
C13 C12 H12A 109.0 . . ?
C13 C12 H12B 109.0 . . ?
C17 C16 H16 120.7 . . ?
C17 C16 C15 118.6(4) . . ?
C15 C16 H16 120.7 . . ?
N3 C13 C12 117.2(3) . . ?
N3 C13 C14 121.8(4) . . ?
C14 C13 C12 121.0(3) . . ?
C5 C4 N2 119.8(4) . . ?
C9 C4 N2 117.7(3) . . ?
C9 C4 C5 122.4(4) . . ?
C16 C15 H15 120.5 . . ?
C14 C15 C16 119.1(4) . . ?
C14 C15 H15 120.5 . . ?
C13 C14 H14 120.1 . . ?
C15 C14 C13 119.8(4) . . ?
C15 C14 H14 120.1 . . ?
N1 C2 H2 126.6 . . ?
C3 C2 N1 106.7(4) . . ?
C3 C2 H2 126.6 . . ?
Ru1 C24 H24 131.3 . . ?
C23 C24 Ru1 71.9(2) . . ?
C23 C24 H24 119.7 . . ?
C23 C24 C19 120.7(4) . . ?
C19 C24 Ru1 70.0(2) . . ?
C19 C24 H24 119.7 . . ?
C8 C7 H7 119.9 . . ?
C8 C7 C6 120.2(4) . . ?
C6 C7 H7 119.9 . . ?
Ru1 C21 H21 130.2 . . ?
C22 C21 Ru1 72.5(2) . . ?
C22 C21 H21 119.2 . . ?
C22 C21 C20 121.6(4) . . ?
C20 C21 Ru1 70.7(2) . . ?
C20 C21 H21 119.2 . . ?
C7 C8 H8 119.3 . . ?
C7 C8 C9 121.5(4) . . ?
C9 C8 H8 119.3 . . ?
Ru1 C23 H23 130.9 . . ?
C24 C23 Ru1 71.9(2) . . ?
C24 C23 H23 119.2 . . ?
C24 C23 C22 121.5(4) . . ?
C22 C23 Ru1 70.8(2) . . ?
C22 C23 H23 119.2 . . ?
C4 C5 C11 121.7(4) . . ?
C6 C5 C4 116.9(4) . . ?
C6 C5 C11 121.3(4) . . ?
C7 C6 C5 121.4(4) . . ?
C7 C6 H6 119.3 . . ?
C5 C6 H6 119.3 . . ?
C21 C22 Ru1 70.6(2) . . ?
C21 C22 C23 117.0(4) . . ?
C21 C22 C25 118.6(4) . . ?
C23 C22 Ru1 71.7(2) . . ?
C23 C22 C25 124.4(4) . . ?
C25 C22 Ru1 127.4(3) . . ?
C5 C11 H11A 109.5 . . ?
C5 C11 H11B 109.5 . . ?
C5 C11 H11C 109.5 . . ?
H11A C11 H11B 109.5 . . ?
H11A C11 H11C 109.5 . . ?
H11B C11 H11C 109.5 . . ?
H10A C10 H10B 109.5 . . ?
H10A C10 H10C 109.5 . . ?
H10B C10 H10C 109.5 . . ?
C9 C10 H10A 109.5 . . ?
C9 C10 H10B 109.5 . . ?
C9 C10 H10C 109.5 . . ?
C24 C19 Ru1 72.5(2) . . ?
C24 C19 C18 120.1(4) . . ?
C20 C19 Ru1 70.8(2) . . ?
C20 C19 C24 117.9(3) . . ?
C20 C19 C18 121.9(4) . . ?
C18 C19 Ru1 130.3(3) . . ?
Ru1 C20 H20 129.3 . . ?
C21 C20 Ru1 71.7(2) . . ?
C21 C20 H20 119.4 . . ?
C19 C20 Ru1 72.1(2) . . ?
C19 C20 C21 121.2(4) . . ?
C19 C20 H20 119.4 . . ?
C4 C9 C10 122.0(4) . . ?
C8 C9 C4 117.4(4) . . ?
C8 C9 C10 120.5(4) . . ?
N2 C3 H3 126.5 . . ?
C2 C3 N2 107.0(4) . . ?
C2 C3 H3 126.5 . . ?
C19 C18 H18A 109.5 . . ?
C19 C18 H18B 109.5 . . ?
C19 C18 H18C 109.5 . . ?
H18A C18 H18B 109.5 . . ?
H18A C18 H18C 109.5 . . ?
H18B C18 H18C 109.5 . . ?
C22 C25 H25 107.7 . . ?
C22 C25 C26 109.6(4) . . ?
C27 C25 C22 113.6(5) . . ?
C27 C25 H25 107.7 . . ?
C27 C25 C26 110.3(4) . . ?
C26 C25 H25 107.7 . . ?
C25 C27 H27A 109.5 . . ?
C25 C27 H27B 109.5 . . ?
C25 C27 H27C 109.5 . . ?
H27A C27 H27B 109.5 . . ?
H27A C27 H27C 109.5 . . ?
H27B C27 H27C 109.5 . . ?
C25 C26 H26A 109.5 . . ?
C25 C26 H26B 109.5 . . ?
C25 C26 H26C 109.5 . . ?
H26A C26 H26B 109.5 . . ?
H26A C26 H26C 109.5 . . ?
H26B C26 H26C 109.5 . . ?

loop_
_geom_bond_atom_site_label_1
_geom_bond_atom_site_label_2
_geom_bond_distance
_geom_bond_site_symmetry_2
_geom_bond_publ_flag
Ru1 Cl1 2.3936(9) . ?
Ru1 N3 2.110(3) . ?
Ru1 C1 2.052(4) . ?
Ru1 C24 2.231(4) . ?
Ru1 C21 2.194(4) . ?
Ru1 C23 2.231(4) . ?
Ru1 C22 2.220(4) . ?
Ru1 C19 2.199(4) . ?
Ru1 C20 2.182(4) . ?
O1 H1A 0.8501 . ?
O1 H1B 0.8498 . ?
N3 C17 1.353(5) . ?
N3 C13 1.357(4) . ?
N1 C1 1.359(5) . ?
N1 C12 1.455(5) . ?
N1 C2 1.376(5) . ?
O2 H2A 0.8502 . ?
O2 H2B 0.8498 . ?
N2 C1 1.358(5) . ?
N2 C4 1.438(5) . ?
N2 C3 1.386(5) . ?
C17 H17 0.9300 . ?
C17 C16 1.364(5) . ?
C12 H12A 0.9700 . ?
C12 H12B 0.9700 . ?
C12 C13 1.501(5) . ?
C16 H16 0.9300 . ?
C16 C15 1.385(6) . ?
C13 C14 1.374(5) . ?
C4 C5 1.400(5) . ?
C4 C9 1.399(6) . ?
C15 H15 0.9300 . ?
C15 C14 1.370(6) . ?
C14 H14 0.9300 . ?
C2 H2 0.9300 . ?
C2 C3 1.343(6) . ?
C24 H24 0.9300 . ?
C24 C23 1.388(5) . ?
C24 C19 1.424(5) . ?
C7 H7 0.9300 . ?
C7 C8 1.367(6) . ?
C7 C6 1.376(7) . ?
C21 H21 0.9300 . ?
C21 C22 1.396(6) . ?
C21 C20 1.409(5) . ?
C8 H8 0.9300 . ?
C8 C9 1.387(5) . ?
C23 H23 0.9300 . ?
C23 C22 1.430(6) . ?
C5 C6 1.395(6) . ?
C5 C11 1.500(6) . ?
C6 H6 0.9300 . ?
C22 C25 1.536(6) . ?
C11 H11A 0.9600 . ?
C11 H11B 0.9600 . ?
C11 H11C 0.9600 . ?
C10 H10A 0.9600 . ?
C10 H10B 0.9600 . ?
C10 H10C 0.9600 . ?
C10 C9 1.507(5) . ?
C19 C20 1.393(5) . ?
C19 C18 1.501(5) . ?
C20 H20 0.9300 . ?
C3 H3 0.9300 . ?
C18 H18A 0.9600 . ?
C18 H18B 0.9600 . ?
C18 H18C 0.9600 . ?
C25 H25 0.9800 . ?
C25 C27 1.468(7) . ?
C25 C26 1.538(7) . ?
C27 H27A 0.9600 . ?
C27 H27B 0.9600 . ?
C27 H27C 0.9600 . ?
C26 H26A 0.9600 . ?
C26 H26B 0.9600 . ?
C26 H26C 0.9600 . ?

loop_
_geom_torsion_atom_site_label_1
_geom_torsion_atom_site_label_2
_geom_torsion_atom_site_label_3
_geom_torsion_atom_site_label_4
_geom_torsion
_geom_torsion_site_symmetry_1
_geom_torsion_site_symmetry_2
_geom_torsion_site_symmetry_3
_geom_torsion_site_symmetry_4
_geom_torsion_publ_flag
Ru1 N3 C17 C16 170.8(3) . . . . ?
Ru1 N3 C13 C12 9.0(5) . . . . ?
Ru1 N3 C13 C14 -169.3(3) . . . . ?
Ru1 C24 C23 C22 52.7(3) . . . . ?
Ru1 C24 C19 C20 -56.2(3) . . . . ?
Ru1 C24 C19 C18 126.9(4) . . . . ?
Ru1 C21 C22 C23 -56.4(3) . . . . ?
Ru1 C21 C22 C25 122.8(4) . . . . ?
Ru1 C21 C20 C19 54.6(3) . . . . ?
Ru1 C23 C22 C21 55.8(3) . . . . ?
Ru1 C23 C22 C25 -123.3(4) . . . . ?
Ru1 C22 C25 C27 -93.9(5) . . . . ?
Ru1 C22 C25 C26 142.3(4) . . . . ?
Ru1 C19 C20 C21 -54.4(3) . . . . ?
N3 C17 C16 C15 -0.4(6) . . . . ?
N3 C13 C14 C15 -1.4(6) . . . . ?
N1 C12 C13 N3 45.2(5) . . . . ?
N1 C12 C13 C14 -136.5(4) . . . . ?
N1 C2 C3 N2 -0.6(4) . . . . ?
N2 C4 C5 C6 -177.8(3) . . . . ?
N2 C4 C5 C11 4.5(6) . . . . ?
N2 C4 C9 C8 177.9(3) . . . . ?
N2 C4 C9 C10 -5.5(6) . . . . ?
C17 N3 C13 C12 -178.9(3) . . . . ?
C17 N3 C13 C14 2.9(5) . . . . ?
C17 C16 C15 C14 1.8(6) . . . . ?
C1 N1 C12 C13 -57.9(5) . . . . ?
C1 N1 C2 C3 1.0(4) . . . . ?
C1 N2 C4 C5 99.0(5) . . . . ?
C1 N2 C4 C9 -84.4(5) . . . . ?
C1 N2 C3 C2 -0.1(4) . . . . ?
C12 N1 C1 Ru1 9.6(5) . . . . ?
C12 N1 C1 N2 -171.4(3) . . . . ?
C12 N1 C2 C3 171.4(3) . . . . ?
C12 C13 C14 C15 -179.7(4) . . . . ?
C16 C15 C14 C13 -1.0(6) . . . . ?
C13 N3 C17 C16 -2.0(6) . . . . ?
C4 N2 C1 Ru1 -9.8(6) . . . . ?
C4 N2 C1 N1 171.4(3) . . . . ?
C4 N2 C3 C2 -171.4(3) . . . . ?
C4 C5 C6 C7 -1.8(7) . . . . ?
C2 N1 C1 Ru1 -180.0(2) . . . . ?
C2 N1 C1 N2 -1.0(4) . . . . ?
C2 N1 C12 C13 132.9(4) . . . . ?
C24 C23 C22 Ru1 -53.2(3) . . . . ?
C24 C23 C22 C21 2.7(6) . . . . ?
C24 C23 C22 C25 -176.5(4) . . . . ?
C24 C19 C20 Ru1 57.0(3) . . . . ?
C24 C19 C20 C21 2.6(6) . . . . ?
C7 C8 C9 C4 1.5(6) . . . . ?
C7 C8 C9 C10 -175.1(4) . . . . ?
C21 C22 C25 C27 179.5(4) . . . . ?
C21 C22 C25 C26 55.7(6) . . . . ?
C8 C7 C6 C5 -2.0(7) . . . . ?
C23 C24 C19 Ru1 53.1(3) . . . . ?
C23 C24 C19 C20 -3.1(6) . . . . ?
C23 C24 C19 C18 180.0(4) . . . . ?
C23 C22 C25 C27 -1.4(7) . . . . ?
C23 C22 C25 C26 -125.2(5) . . . . ?
C5 C4 C9 C8 -5.6(6) . . . . ?
C5 C4 C9 C10 171.0(4) . . . . ?
C6 C7 C8 C9 2.2(7) . . . . ?
C22 C21 C20 Ru1 -54.0(4) . . . . ?
C22 C21 C20 C19 0.6(6) . . . . ?
C11 C5 C6 C7 175.9(4) . . . . ?
C19 C24 C23 Ru1 -52.2(3) . . . . ?
C19 C24 C23 C22 0.5(6) . . . . ?
C20 C21 C22 Ru1 53.2(3) . . . . ?
C20 C21 C22 C23 -3.2(6) . . . . ?
C20 C21 C22 C25 176.0(4) . . . . ?
C9 C4 C5 C6 5.7(6) . . . . ?
C9 C4 C5 C11 -172.0(4) . . . . ?
C3 N2 C1 Ru1 179.4(3) . . . . ?
C3 N2 C1 N1 0.7(4) . . . . ?
C3 N2 C4 C5 -91.2(5) . . . . ?
C3 N2 C4 C9 85.4(5) . . . . ?
C18 C19 C20 Ru1 -126.1(4) . . . . ?
C18 C19 C20 C21 179.5(4) . . . . ?
